data_2243405
loop_
_publ_author_name
'Muslim, Mohd'
'Ali, Arif'
'Kamaal, Saima'
'Ahmad, Musheer'
'Afzal, Mohd'
'Plutenko, Maksym O.'

_publ_section_title
;
 Crystal structure and Hirshfeld surface analysis of diethyl
 5-(2-cyanophenoxy)isophthalate
;
_journal_coeditor_code EX2031
_journal_issue 6
_journal_name_full 'Acta Crystallographica Section E'
_journal_page_first 905
_journal_page_last 908
_journal_paper_doi 10.1107/S2056989020004508
_journal_volume 76
_journal_year 2020
_chemical_formula_iupac 'C19 H17 N O5'
_chemical_formula_moiety 'C19 H17 N O5'
_chemical_formula_sum 'C19 H17 N O5'
_chemical_formula_weight 339.35
_chemical_name_common
;
Diethyl 5-(2-cyanophenoxy)isophthalate
;
_chemical_name_systematic
;
Diethyl 5-(2-cyanophenoxy)benzene-1,3-dicarboxylate
;
_space_group_crystal_system monoclinic
_space_group_IT_number 14
_space_group_name_Hall '-P 2ybc'
_space_group_name_H-M_alt 'P 1 21/c 1'
_atom_sites_solution_primary iterative
_cell_angle_alpha 90
_cell_angle_beta 91.967(2)
_cell_angle_gamma 90
_cell_formula_units_Z 4
_cell_length_a 9.3581(5)
_cell_length_b 10.5306(6)
_cell_length_c 17.0141(10)
_cell_measurement_reflns_used 7552
_cell_measurement_temperature 100(2)
_cell_measurement_theta_max 28.17
_cell_measurement_theta_min 3.24
_cell_volume 1675.69(16)
_computing_cell_refinement
;
SAINT (Bruker, 2016)
;
_computing_data_collection
;
APEX2 (Bruker, 2016)
;
_computing_data_reduction
;
SAINT (Bruker, 2016)
;
_computing_molecular_graphics
;
<i>OLEX2</i> (Dolomanov <i>et al.</i>,  2009)
;
_computing_publication_material
;
<i>OLEX2</i> (Dolomanov <i>et al.</i>,  2009)
;
_computing_structure_refinement
;
<i>olex2.refine</i> (Bourhis <i>et al.</i>,  2015)
;
_computing_structure_solution
;
<i>olex2.solve</i> (Bourhis <i>et al.</i>,  2015)
;
_diffrn_ambient_temperature 100(2)
_diffrn_measured_fraction_theta_full 0.9964
_diffrn_measured_fraction_theta_max 0.9964
_diffrn_measurement_device_type 'Bruker APEXII CCD'
_diffrn_measurement_method '\f and \w scans'
_diffrn_radiation_type 'Mo K\a'
_diffrn_radiation_wavelength 0.71073
_diffrn_reflns_av_R_equivalents 0.0615
_diffrn_reflns_av_unetI/netI 0.0405
_diffrn_reflns_limit_h_max 12
_diffrn_reflns_limit_h_min -12
_diffrn_reflns_limit_k_max 14
_diffrn_reflns_limit_k_min -14
_diffrn_reflns_limit_l_max 22
_diffrn_reflns_limit_l_min -22
_diffrn_reflns_number 25974
_diffrn_reflns_theta_full 28.2922
_diffrn_reflns_theta_max 56.58
_diffrn_reflns_theta_min 5.82
_exptl_absorpt_coefficient_mu 0.098
_exptl_absorpt_correction_T_max 0.7457
_exptl_absorpt_correction_T_min 0.6112
_exptl_absorpt_correction_type multi-scan
_exptl_absorpt_process_details
;
(SADABS; Bruker, 2016)
;
_exptl_crystal_colour colourless
_exptl_crystal_density_diffrn 1.3450
_exptl_crystal_description block
_exptl_crystal_F_000 712.4237
_exptl_crystal_size_max 0.39
_exptl_crystal_size_mid 0.27
_exptl_crystal_size_min 0.16
_refine_diff_density_max 0.2986
_refine_diff_density_min -0.3076
_refine_ls_goodness_of_fit_ref 1.0988
_refine_ls_hydrogen_treatment refall
_refine_ls_matrix_type full
_refine_ls_number_constraints 0
_refine_ls_number_parameters 294
_refine_ls_number_reflns 4149
_refine_ls_number_restraints 0
_refine_ls_restrained_S_all 1.0988
_refine_ls_R_factor_all 0.0674
_refine_ls_R_factor_gt 0.0442
_refine_ls_shift/su_max 0.0005
_refine_ls_shift/su_mean 0.0001
_refine_ls_structure_factor_coef Fsqd
_refine_ls_weighting_details 'w=1/[\s^2^(Fo^2^)+(0.0350P)^2^+0.7212P] where P=(Fo^2^+2Fc^2^)/3'
_refine_ls_weighting_scheme calc
_refine_ls_wR_factor_gt 0.0933
_refine_ls_wR_factor_ref 0.1097
_reflns_number_gt 3134
_reflns_number_total 4149
_reflns_threshold_expression I>=2\s(I)
_cod_data_source_file ex2031sup1.cif
_cod_data_source_block I
_cod_database_code 2243405

loop_
_space_group_symop_id
_space_group_symop_operation_xyz
1 x,y,z
2 -x,y+1/2,-z+1/2
3 -x,-y,-z
4 x,-y-1/2,z-1/2

loop_
_atom_site_type_symbol
_atom_site_label
_atom_site_fract_x
_atom_site_fract_y
_atom_site_fract_z
_atom_site_U_iso_or_equiv
_atom_site_adp_type
_atom_site_occupancy
O O1 0.22713(11) 0.50496(10) 0.53544(6) 0.0229(2) Uani 1.000000
O O2 0.42747(13) 0.38970(12) 0.55579(7) 0.0360(3) Uani 1.000000
O O3 0.06230(11) 0.78631(10) 0.73574(6) 0.0213(2) Uani 1.000000
O O4 0.20643(11) 0.84802(11) 0.83720(7) 0.0266(3) Uani 1.000000
O O5 0.64745(11) 0.57614(10) 0.80523(6) 0.0232(2) Uani 1.000000
N N1 1.00269(15) 0.58018(13) 0.86616(8) 0.0285(3) Uani 1.000000
C C1 0.1112(2) 0.31216(17) 0.48736(11) 0.0312(4) Uani 1.000000
H H1a 0.026(2) 0.3334(18) 0.5175(11) 0.036(5) Uiso 1.000000
H H1b 0.174(2) 0.255(2) 0.5194(12) 0.044(6) Uiso 1.000000
H H1c 0.079(2) 0.265(2) 0.4393(12) 0.045(6) Uiso 1.000000
C C2 0.19053(19) 0.42986(16) 0.46556(9) 0.0255(3) Uani 1.000000
H H2a 0.279(2) 0.4097(17) 0.4384(11) 0.030(5) Uiso 1.000000
H H2b 0.130(2) 0.4875(19) 0.4334(11) 0.036(5) Uiso 1.000000
C C3 0.34773(16) 0.47318(14) 0.57513(9) 0.0216(3) Uani 1.000000
C C4 0.37168(16) 0.55112(13) 0.64759(9) 0.0187(3) Uani 1.000000
C C5 0.26900(15) 0.63480(14) 0.67416(9) 0.0180(3) Uani 1.000000
H H5 0.1801(18) 0.6472(16) 0.6445(10) 0.020(4) Uiso 1.000000
C C6 0.29409(15) 0.70006(13) 0.74438(9) 0.0184(3) Uani 1.000000
C C7 0.18526(15) 0.78627(14) 0.77797(9) 0.0193(3) Uani 1.000000
C C9 -0.05528(16) 0.85475(16) 0.77059(10) 0.0238(3) Uani 1.000000
H H9a -0.0642(18) 0.8230(17) 0.8257(11) 0.026(4) Uiso 1.000000
H H9b -0.0293(18) 0.9469(17) 0.7713(10) 0.024(4) Uiso 1.000000
C C10 -0.18649(17) 0.82704(18) 0.72010(11) 0.0282(4) Uani 1.000000
H H10a -0.1759(19) 0.8645(18) 0.6671(12) 0.033(5) Uiso 1.000000
H H10b -0.202(2) 0.735(2) 0.7152(11) 0.035(5) Uiso 1.000000
H H10c -0.271(2) 0.865(2) 0.7460(12) 0.044(6) Uiso 1.000000
C C11 0.42139(16) 0.68242(14) 0.78809(9) 0.0198(3) Uani 1.000000
H H11 0.4401(17) 0.7255(16) 0.8374(10) 0.021(4) Uiso 1.000000
C C12 0.52017(15) 0.59670(14) 0.76114(9) 0.0193(3) Uani 1.000000
C C13 0.49852(16) 0.53133(14) 0.69155(9) 0.0199(3) Uani 1.000000
H H13 0.5670(17) 0.4739(16) 0.6743(9) 0.017(4) Uiso 1.000000
C C14 0.64157(15) 0.49105(14) 0.86643(9) 0.0189(3) Uani 1.000000
C C15 0.51899(17) 0.42882(14) 0.88849(9) 0.0216(3) Uani 1.000000
H H15 0.429(2) 0.4474(18) 0.8609(11) 0.034(5) Uiso 1.000000
C C16 0.52654(18) 0.34329(15) 0.95050(9) 0.0243(3) Uani 1.000000
H H16 0.4388(18) 0.2977(16) 0.9645(10) 0.025(4) Uiso 1.000000
C C17 0.65468(18) 0.31972(15) 0.99145(9) 0.0254(3) Uani 1.000000
H H17 0.659(2) 0.2606(18) 1.0337(11) 0.034(5) Uiso 1.000000
C C18 0.77621(17) 0.38328(15) 0.97039(9) 0.0229(3) Uani 1.000000
H H18 0.8631(18) 0.3700(16) 0.9991(10) 0.023(4) Uiso 1.000000
C C19 0.77115(15) 0.46874(14) 0.90750(9) 0.0194(3) Uani 1.000000
C C20 0.89888(16) 0.53164(15) 0.88389(9) 0.0218(3) Uani 1.000000

loop_
_atom_site_aniso_label
_atom_site_aniso_U_11
_atom_site_aniso_U_22
_atom_site_aniso_U_33
_atom_site_aniso_U_12
_atom_site_aniso_U_13
_atom_site_aniso_U_23
O1 0.0265(6) 0.0223(5) 0.0195(5) 0.0021(4) -0.0050(4) -0.0020(4)
O2 0.0327(7) 0.0383(7) 0.0368(7) 0.0128(6) -0.0025(5) -0.0149(6)
O3 0.0165(5) 0.0264(6) 0.0208(5) 0.0056(4) -0.0010(4) -0.0018(4)
O4 0.0237(6) 0.0285(6) 0.0274(6) -0.0002(5) -0.0019(5) -0.0096(5)
O5 0.0154(5) 0.0285(6) 0.0252(6) -0.0019(4) -0.0048(4) 0.0098(5)
N1 0.0227(7) 0.0311(7) 0.0313(8) -0.0018(6) -0.0054(6) -0.0021(6)
C1 0.0372(10) 0.0299(9) 0.0265(9) -0.0063(8) 0.0035(8) -0.0051(7)
C2 0.0340(9) 0.0252(8) 0.0172(7) -0.0020(7) -0.0022(7) -0.0022(6)
C3 0.0219(8) 0.0212(7) 0.0218(8) 0.0022(6) 0.0006(6) 0.0015(6)
C4 0.0186(7) 0.0183(7) 0.0191(7) -0.0001(6) 0.0005(6) 0.0027(6)
C5 0.0156(7) 0.0185(7) 0.0199(7) -0.0004(6) -0.0015(6) 0.0039(6)
C6 0.0173(7) 0.0179(7) 0.0200(7) -0.0004(5) 0.0002(6) 0.0036(6)
C7 0.0174(7) 0.0194(7) 0.0212(7) -0.0007(6) -0.0006(6) 0.0008(6)
C9 0.0203(8) 0.0280(8) 0.0232(8) 0.0073(6) 0.0019(6) -0.0025(7)
C10 0.0185(8) 0.0373(10) 0.0288(9) 0.0051(7) 0.0011(7) -0.0033(8)
C11 0.0196(7) 0.0212(7) 0.0185(7) -0.0034(6) -0.0012(6) 0.0024(6)
C12 0.0139(7) 0.0218(7) 0.0220(8) -0.0019(6) -0.0026(6) 0.0070(6)
C13 0.0180(7) 0.0192(7) 0.0226(8) 0.0017(6) 0.0034(6) 0.0048(6)
C14 0.0192(7) 0.0170(7) 0.0204(7) 0.0020(6) -0.0029(6) 0.0001(6)
C15 0.0192(7) 0.0229(7) 0.0225(8) 0.0002(6) -0.0024(6) 0.0001(6)
C16 0.0274(8) 0.0217(7) 0.0241(8) -0.0002(6) 0.0025(6) 0.0009(6)
C17 0.0334(9) 0.0241(8) 0.0187(8) 0.0049(7) -0.0005(6) 0.0024(6)
C18 0.0245(8) 0.0252(8) 0.0184(7) 0.0060(6) -0.0058(6) -0.0033(6)
C19 0.0185(7) 0.0197(7) 0.0199(7) 0.0018(6) -0.0024(6) -0.0041(6)
C20 0.0194(8) 0.0232(7) 0.0222(8) 0.0032(6) -0.0072(6) -0.0029(6)

loop_
_atom_type_symbol
_atom_type_scat_Cromer_Mann_a1
_atom_type_scat_Cromer_Mann_a2
_atom_type_scat_Cromer_Mann_a3
_atom_type_scat_Cromer_Mann_a4
_atom_type_scat_Cromer_Mann_b1
_atom_type_scat_Cromer_Mann_b2
_atom_type_scat_Cromer_Mann_b3
_atom_type_scat_Cromer_Mann_b4
_atom_type_scat_Cromer_Mann_c
_atom_type_scat_dispersion_source
_atom_type_scat_dispersion_real
_atom_type_scat_dispersion_imag
_atom_type_scat_source
H 0.49300 0.32291 0.14019 0.04081 10.51090 26.12570 3.14236 57.79970 0.0030380000826 'Henke, Gullikson and Davis, At. Data and Nucl. Data Tables, 1993, 54, 2' 0.00000 0.00000 'International Tables'
C 2.31000 1.02000 1.58860 0.86500 20.84390 10.20750 0.56870 51.65120 0.215599998832 'Henke, Gullikson and Davis, At. Data and Nucl. Data Tables, 1993, 54, 2' 0.00347 0.00161 'nternational Tables '
O 3.04850 2.28680 1.54630 0.86700 13.27710 5.70110 0.32390 32.90890 0.250800013542 'Henke, Gullikson and Davis, At. Data and Nucl. Data Tables, 1993, 54, 2' 0.01158 0.00611 'International Tables V'
N 12.21260 3.13220 2.01250 1.16630 0.00570 9.89330 28.99750 0.58260 -11.5290002823 'Henke, Gullikson and Davis, At. Data and Nucl. Data Tables, 1993, 54, 2' 0.00653 0.00323 'International Tables V'

loop_
_geom_angle_atom_site_label_1
_geom_angle_atom_site_label_2
_geom_angle_atom_site_label_3
_geom_angle_site_symmetry_1
_geom_angle_site_symmetry_3
_geom_angle
_geom_angle_publ_flag
C3 O1 C2 . . 116.50(12) ?
C9 O3 C7 . . 115.44(11) ?
C14 O5 C12 . . 116.74(11) ?
H1b C1 H1a . . 108.8(16) ?
H1c C1 H1a . . 108.1(16) ?
H1c C1 H1b . . 107.9(17) ?
C2 C1 H1a . . 110.9(11) ?
C2 C1 H1b . . 110.5(12) ?
C2 C1 H1c . . 110.5(12) ?
C1 C2 O1 . . 110.56(13) ?
H2a C2 O1 . . 108.7(10) ?
H2a C2 C1 . . 111.7(11) ?
H2b C2 O1 . . 103.5(11) ?
H2b C2 C1 . . 111.8(11) ?
H2b C2 H2a . . 110.3(16) ?
O2 C3 O1 . . 124.32(14) ?
C4 C3 O1 . . 112.32(12) ?
C4 C3 O2 . . 123.35(14) ?
C5 C4 C3 . . 122.10(13) ?
C13 C4 C3 . . 117.47(13) ?
C13 C4 C5 . . 120.30(14) ?
H5 C5 C4 . . 120.5(10) ?
C6 C5 C4 . . 119.60(13) ?
C6 C5 H5 . . 119.9(10) ?
C7 C6 C5 . . 122.14(13) ?
C11 C6 C5 . . 120.52(14) ?
C11 C6 C7 . . 117.28(13) ?
O4 C7 O3 . . 124.15(13) ?
C6 C7 O3 . . 112.38(12) ?
C6 C7 O4 . . 123.46(13) ?
H9a C9 O3 . . 107.7(10) ?
H9b C9 O3 . . 107.3(10) ?
H9b C9 H9a . . 109.9(14) ?
C10 C9 O3 . . 106.54(13) ?
C10 C9 H9a . . 112.2(10) ?
C10 C9 H9b . . 112.9(10) ?
H10a C10 C9 . . 109.7(11) ?
H10b C10 C9 . . 110.6(11) ?
H10b C10 H10a . . 109.5(15) ?
H10c C10 C9 . . 108.3(12) ?
H10c C10 H10a . . 110.4(16) ?
H10c C10 H10b . . 108.3(16) ?
H11 C11 C6 . . 121.8(10) ?
C12 C11 C6 . . 118.62(14) ?
C12 C11 H11 . . 119.5(10) ?
C11 C12 O5 . . 119.28(13) ?
C13 C12 O5 . . 118.64(13) ?
C13 C12 C11 . . 122.08(13) ?
C12 C13 C4 . . 118.85(14) ?
H13 C13 C4 . . 120.5(10) ?
H13 C13 C12 . . 120.7(10) ?
C15 C14 O5 . . 124.64(13) ?
C19 C14 O5 . . 115.53(13) ?
C19 C14 C15 . . 119.83(14) ?
H15 C15 C14 . . 119.3(11) ?
C16 C15 C14 . . 119.51(14) ?
C16 C15 H15 . . 121.2(11) ?
H16 C16 C15 . . 118.6(10) ?
C17 C16 C15 . . 121.22(15) ?
C17 C16 H16 . . 120.2(10) ?
H17 C17 C16 . . 120.5(11) ?
C18 C17 C16 . . 119.28(15) ?
C18 C17 H17 . . 120.3(11) ?
H18 C18 C17 . . 119.8(10) ?
C19 C18 C17 . . 120.36(14) ?
C19 C18 H18 . . 119.8(10) ?
C18 C19 C14 . . 119.78(14) ?
C20 C19 C14 . . 119.90(13) ?
C20 C19 C18 . . 120.31(13) ?
C19 C20 N1 . . 178.46(16) ?

loop_
_geom_bond_atom_site_label_1
_geom_bond_atom_site_label_2
_geom_bond_site_symmetry_2
_geom_bond_distance
_geom_bond_publ_flag
O1 C2 . 1.4588(18) ?
O1 C3 . 1.3377(18) ?
O2 C3 . 1.2061(19) ?
O3 C7 . 1.3355(17) ?
O3 C9 . 1.4583(17) ?
O4 C7 . 1.2100(18) ?
O5 C12 . 1.4025(17) ?
O5 C14 . 1.3763(18) ?
N1 C20 . 1.147(2) ?
C1 H1a . 0.99(2) ?
C1 H1b . 0.99(2) ?
C1 H1c . 1.00(2) ?
C1 C2 . 1.498(2) ?
C2 H2a . 0.988(19) ?
C2 H2b . 0.98(2) ?
C3 C4 . 1.492(2) ?
C4 C5 . 1.391(2) ?
C4 C13 . 1.397(2) ?
C5 H5 . 0.967(17) ?
C5 C6 . 1.391(2) ?
C6 C7 . 1.493(2) ?
C6 C11 . 1.395(2) ?
C9 H9a . 1.002(18) ?
C9 H9b . 1.001(17) ?
C9 C10 . 1.503(2) ?
C10 H10a . 0.992(19) ?
C10 H10b . 0.99(2) ?
C10 H10c . 1.00(2) ?
C11 H11 . 0.964(17) ?
C11 C12 . 1.382(2) ?
C12 C13 . 1.379(2) ?
C13 H13 . 0.936(17) ?
C14 C15 . 1.384(2) ?
C14 C19 . 1.399(2) ?
C15 H15 . 0.973(19) ?
C15 C16 . 1.387(2) ?
C16 H16 . 0.988(17) ?
C16 C17 . 1.388(2) ?
C17 H17 . 0.950(19) ?
C17 C18 . 1.378(2) ?
C18 H18 . 0.945(17) ?
C18 C19 . 1.398(2) ?
C19 C20 . 1.436(2) ?

loop_
_geom_hbond_atom_site_label_D
_geom_hbond_atom_site_label_H
_geom_hbond_atom_site_label_A
_geom_hbond_site_symmetry_A
_geom_hbond_distance_DH
_geom_hbond_distance_HA
_geom_hbond_distance_DA
_geom_hbond_angle_DHA
_geom_hbond_publ_flag
C2 H2B O4 4_575 0.984(19) 2.504(19) 3.2071(2) 128.2(13) yes
C13 H13 O4 2_646 0.936(16) 2.514(16) 3.4179(2) 163.5(12) yes
C16 H16 O2 4_566 0.997(17) 2.516(17) 3.1941(2) 125.7(13) yes
C18 H18 N1 3_767 0.945(17) 2.629(17) 3.430(2) 143.0(13) yes
C10 H10C Cg1 2_556 1.00(2) 2.96(2) 3.7893(19) 140.4(15) yes

_cod_database_fobs_code 2243405
